data_7004099
loop_
_publ_author_name
'Gong, Shaogang'
'Ma, Haiyan'

_publ_section_title
;
 \b-Diketiminate aluminium complexes: synthesis, characterization and
 ring-opening polymerization of cyclic esters
;
_journal_issue 25
_journal_name_full 'Dalton Transactions'
_journal_page_first 3345
_journal_page_last 3357
_journal_paper_doi 10.1039/b802638f
_journal_year 2008
_chemical_formula_sum 'C36 H40 Al2 N4 O'
_chemical_formula_weight 598.68
_chemical_name_systematic
;
?
;
_space_group_IT_number 61
_symmetry_cell_setting orthorhombic
_symmetry_space_group_name_Hall '-P 2ac 2ab'
_symmetry_space_group_name_H-M 'P b c a'
_atom_sites_solution_hydrogens geom
_atom_sites_solution_primary direct
_atom_sites_solution_secondary difmap
_audit_creation_method SHELXL-97
_cell_angle_alpha 90.00
_cell_angle_beta 90.00
_cell_angle_gamma 90.00
_cell_formula_units_Z 8
_cell_length_a 15.5268(11)
_cell_length_b 19.5571(15)
_cell_length_c 22.6748(17)
_cell_measurement_reflns_used 3055
_cell_measurement_temperature 293(2)
_cell_measurement_theta_max 47.668
_cell_measurement_theta_min 4.449
_cell_volume 6885.4(9)
_computing_cell_refinement 'Bruker SMART'
_computing_data_collection 'Bruker SMART'
_computing_data_reduction 'Bruker SHELXTL'
_computing_molecular_graphics 'Bruker SHELXTL'
_computing_publication_material 'Bruker SHELXTL'
_computing_structure_refinement 'SHELXL-97 (Sheldrick, 1997)'
_computing_structure_solution 'SHELXS-97 (Sheldrick, 1990)'
_diffrn_ambient_temperature 293(2)
_diffrn_measured_fraction_theta_full 1.000
_diffrn_measured_fraction_theta_max 1.000
_diffrn_measurement_device_type 'CCD area detector'
_diffrn_measurement_method 'phi and omega scans'
_diffrn_radiation_monochromator graphite
_diffrn_radiation_source 'fine-focus sealed tube'
_diffrn_radiation_type MoK\a
_diffrn_radiation_wavelength 0.71073
_diffrn_reflns_av_R_equivalents 0.0906
_diffrn_reflns_av_sigmaI/netI 0.0822
_diffrn_reflns_limit_h_max 15
_diffrn_reflns_limit_h_min -18
_diffrn_reflns_limit_k_max 23
_diffrn_reflns_limit_k_min -22
_diffrn_reflns_limit_l_max 27
_diffrn_reflns_limit_l_min -27
_diffrn_reflns_number 34747
_diffrn_reflns_theta_full 25.50
_diffrn_reflns_theta_max 25.50
_diffrn_reflns_theta_min 1.80
_exptl_absorpt_coefficient_mu 0.117
_exptl_absorpt_correction_T_max 1.00000
_exptl_absorpt_correction_T_min 0.75196
_exptl_absorpt_correction_type empirical
_exptl_absorpt_process_details sadabs
_exptl_crystal_colour colorless
_exptl_crystal_density_diffrn 1.155
_exptl_crystal_density_method 'not measured'
_exptl_crystal_description prismatic
_exptl_crystal_F_000 2544
_exptl_crystal_size_max 0.480
_exptl_crystal_size_mid 0.362
_exptl_crystal_size_min 0.297
_refine_diff_density_max 0.315
_refine_diff_density_min -0.235
_refine_diff_density_rms 0.041
_refine_ls_extinction_expression Fc^*^=kFc[1+0.001xFc^2^\l^3^/sin(2\q)]^-1/4^
_refine_ls_extinction_method SHELXL
_refine_ls_goodness_of_fit_ref 0.848
_refine_ls_hydrogen_treatment constr
_refine_ls_matrix_type full
_refine_ls_number_parameters 395
_refine_ls_number_reflns 6411
_refine_ls_number_restraints 0
_refine_ls_restrained_S_all 0.848
_refine_ls_R_factor_all 0.1148
_refine_ls_R_factor_gt 0.0516
_refine_ls_shift/su_max 0.052
_refine_ls_shift/su_mean 0.004
_refine_ls_structure_factor_coef Fsqd
_refine_ls_weighting_details 'calc w=1/[\s^2^(Fo^2^)+(0.0580P)^2^+0.0000P] where P=(Fo^2^+2Fc^2^)/3'
_refine_ls_weighting_scheme calc
_refine_ls_wR_factor_gt 0.1167
_refine_ls_wR_factor_ref 0.1333
_reflns_number_gt 2876
_reflns_number_total 6411
_reflns_threshold_expression >2sigma(I)
_cod_data_source_file b802638f.txt
_cod_data_source_block cd27362
_cod_depositor_comments
;
The following automatic conversions were performed:
'_symmetry_cell_setting' value 'Orthorhombic' changed to 'orthorhombic'
according to '/home/saulius/struct/CIF-dictionaries/cif_core.dic'
dictionary named 'cif_core.dic' version 2.4.1 from 2010-06-29.

Automatic conversion script
Id: cif_fix_enum 1527 2010-12-29 10:47:43Z saulius 
;
_cod_original_sg_symbol_H-M Pbca
_cod_database_code 7004099

loop_
_symmetry_equiv_pos_as_xyz
'x, y, z'
'-x+1/2, -y, z+1/2'
'-x, y+1/2, -z+1/2'
'x+1/2, -y+1/2, -z'
'-x, -y, -z'
'x-1/2, y, -z-1/2'
'x, -y-1/2, z-1/2'
'-x-1/2, y-1/2, z'

loop_
_atom_site_label
_atom_site_type_symbol
_atom_site_fract_x
_atom_site_fract_y
_atom_site_fract_z
_atom_site_U_iso_or_equiv
_atom_site_adp_type
_atom_site_occupancy
_atom_site_symmetry_multiplicity
_atom_site_calc_flag
_atom_site_refinement_flags
_atom_site_disorder_assembly
_atom_site_disorder_group
Al1 Al 0.53681(5) 0.21796(4) 0.65884(4) 0.0514(3) Uani 1 1 d . . .
Al2 Al 0.51024(6) 0.38366(5) 0.62720(4) 0.0570(3) Uani 1 1 d . . .
O1 O 0.51542(12) 0.30112(9) 0.64746(8) 0.0572(5) Uani 1 1 d . . .
N1 N 0.47218(14) 0.16240(11) 0.60604(10) 0.0510(6) Uani 1 1 d . . .
N2 N 0.64563(14) 0.19681(12) 0.62384(11) 0.0537(6) Uani 1 1 d . . .
N3 N 0.57300(16) 0.40122(12) 0.55642(10) 0.0539(6) Uani 1 1 d . . .
N4 N 0.58263(18) 0.43703(12) 0.67679(10) 0.0629(7) Uani 1 1 d . . .
C1 C 0.5033(2) 0.12496(15) 0.56251(13) 0.0554(8) Uani 1 1 d . . .
C2 C 0.5912(2) 0.12151(15) 0.55022(13) 0.0630(9) Uani 1 1 d . . .
H2 H 0.6071 0.0920 0.5200 0.076 Uiso 1 1 calc R . .
C3 C 0.6582(2) 0.15675(16) 0.57752(14) 0.0573(8) Uani 1 1 d . . .
C4 C 0.4427(2) 0.08505(16) 0.52309(13) 0.0733(10) Uani 1 1 d . . .
H4A H 0.4118 0.0521 0.5463 0.110 Uiso 1 1 calc R . .
H4B H 0.4753 0.0619 0.4932 0.110 Uiso 1 1 calc R . .
H4C H 0.4027 0.1159 0.5048 0.110 Uiso 1 1 calc R . .
C5 C 0.7471(2) 0.14779(17) 0.55206(15) 0.0860(11) Uani 1 1 d . . .
H5A H 0.7664 0.1904 0.5356 0.119 Uiso 1 1 calc R . .
H5B H 0.7456 0.1136 0.5217 0.119 Uiso 1 1 calc R . .
H5C H 0.7861 0.1337 0.5826 0.119 Uiso 1 1 calc R . .
C6 C 0.3799(2) 0.16516(17) 0.61373(12) 0.0550(8) Uani 1 1 d . . .
C7 C 0.3352(2) 0.21949(18) 0.59172(14) 0.0722(10) Uani 1 1 d . . .
H7 H 0.3638 0.2534 0.5707 0.087 Uiso 1 1 calc R . .
C8 C 0.2465(3) 0.2241(2) 0.60077(17) 0.0932(12) Uani 1 1 d . . .
H8 H 0.2161 0.2611 0.5855 0.112 Uiso 1 1 calc R . .
C9 C 0.2041(2) 0.1747(3) 0.63190(17) 0.0928(13) Uani 1 1 d . . .
H9 H 0.1450 0.1780 0.6380 0.111 Uiso 1 1 calc R . .
C10 C 0.2495(3) 0.1201(2) 0.65413(15) 0.0900(12) Uani 1 1 d . . .
H10 H 0.2208 0.0860 0.6749 0.108 Uiso 1 1 calc R . .
C11 C 0.3372(2) 0.11560(18) 0.64577(13) 0.0729(10) Uani 1 1 d . . .
H11 H 0.3678 0.0791 0.6617 0.087 Uiso 1 1 calc R . .
C12 C 0.71589(18) 0.23549(16) 0.64855(14) 0.0567(8) Uani 1 1 d . . .
C13 C 0.7462(2) 0.21830(18) 0.70293(15) 0.0765(10) Uani 1 1 d . . .
H13 H 0.7247 0.1799 0.7221 0.092 Uiso 1 1 calc R . .
C14 C 0.8095(2) 0.2580(2) 0.72993(17) 0.0903(12) Uani 1 1 d . . .
H14 H 0.8297 0.2462 0.7672 0.108 Uiso 1 1 calc R . .
C15 C 0.8417(2) 0.3138(2) 0.7019(2) 0.0944(13) Uani 1 1 d . . .
H15 H 0.8839 0.3404 0.7198 0.113 Uiso 1 1 calc R . .
C16 C 0.8117(2) 0.33035(19) 0.6476(2) 0.0914(12) Uani 1 1 d . . .
H16 H 0.8344 0.3682 0.6281 0.110 Uiso 1 1 calc R . .
C17 C 0.7484(2) 0.29223(17) 0.62062(16) 0.0759(10) Uani 1 1 d . . .
H17 H 0.7277 0.3048 0.5837 0.091 Uiso 1 1 calc R . .
C18 C 0.5273(2) 0.18338(17) 0.73880(13) 0.0787(10) Uani 1 1 d . . .
H18A H 0.5438 0.2185 0.7661 0.118 Uiso 1 1 calc R . .
H18B H 0.5646 0.1446 0.7435 0.118 Uiso 1 1 calc R . .
H18C H 0.4689 0.1699 0.7463 0.118 Uiso 1 1 calc R . .
C19 C 0.6462(2) 0.43690(15) 0.55302(13) 0.0562(8) Uani 1 1 d . . .
C20 C 0.6822(2) 0.46959(15) 0.60182(14) 0.0647(9) Uani 1 1 d . . .
H20 H 0.7317 0.4949 0.5944 0.078 Uiso 1 1 calc R . .
C21 C 0.6540(2) 0.46954(16) 0.66016(14) 0.0637(9) Uani 1 1 d . . .
C22 C 0.6956(2) 0.44228(17) 0.49594(13) 0.0777(10) Uani 1 1 d . . .
H22A H 0.7071 0.3973 0.4810 0.117 Uiso 1 1 calc R . .
H22B H 0.7491 0.4656 0.5028 0.117 Uiso 1 1 calc R . .
H22C H 0.6622 0.4674 0.4677 0.117 Uiso 1 1 calc R . .
C23 C 0.7071(2) 0.50842(18) 0.70458(14) 0.0957(12) Uani 1 1 d . . .
H23A H 0.6713 0.5413 0.7243 0.124 Uiso 1 1 calc R . .
H23B H 0.7532 0.5316 0.6848 0.124 Uiso 1 1 calc R . .
H23C H 0.7304 0.4771 0.7330 0.124 Uiso 1 1 calc R . .
C24 C 0.53966(19) 0.37052(16) 0.50349(12) 0.0531(8) Uani 1 1 d . . .
C25 C 0.50621(19) 0.40930(17) 0.45812(14) 0.0673(9) Uani 1 1 d . . .
H25 H 0.5065 0.4568 0.4606 0.081 Uiso 1 1 calc R . .
C26 C 0.4722(2) 0.3774(2) 0.40890(15) 0.0748(10) Uani 1 1 d . . .
H26 H 0.4511 0.4040 0.3781 0.090 Uiso 1 1 calc R . .
C27 C 0.4690(2) 0.3084(2) 0.40458(15) 0.0729(10) Uani 1 1 d . . .
H27 H 0.4452 0.2876 0.3715 0.087 Uiso 1 1 calc R . .
C28 C 0.5012(2) 0.26978(18) 0.44970(15) 0.0741(10) Uani 1 1 d . . .
H28 H 0.4995 0.2223 0.4473 0.089 Uiso 1 1 calc R . .
C29 C 0.5364(2) 0.30073(17) 0.49896(13) 0.0655(9) Uani 1 1 d . . .
H29 H 0.5581 0.2738 0.5294 0.079 Uiso 1 1 calc R . .
C30 C 0.5617(3) 0.4363(2) 0.73818(15) 0.0788(11) Uani 1 1 d . . .
C31 C 0.5943(3) 0.3872(2) 0.77389(18) 0.1141(17) Uani 1 1 d . . .
H31 H 0.6318 0.3543 0.7592 0.129 Uiso 1 1 calc R . .
C32 C 0.5710(6) 0.3870(4) 0.8321(3) 0.112(4) Uani 1 1 d . . .
H32 H 0.5930 0.3533 0.8567 0.130 Uiso 1 1 calc R . .
C33 C 0.5179(6) 0.4335(5) 0.8545(3) 0.118(6) Uani 1 1 d . . .
H33 H 0.5051 0.4328 0.8946 0.138 Uiso 1 1 calc R . .
C34 C 0.4823(4) 0.4819(4) 0.8193(3) 0.112(3) Uani 1 1 d . . .
H34 H 0.4438 0.5137 0.8346 0.135 Uiso 1 1 calc R . .
C35 C 0.5043(3) 0.4831(2) 0.75992(17) 0.1066(14) Uani 1 1 d . . .
H35 H 0.4800 0.5156 0.7350 0.128 Uiso 1 1 calc R . .
C36 C 0.3951(2) 0.42116(17) 0.62327(14) 0.0926(12) Uani 1 1 d . . .
H36A H 0.3688 0.4082 0.5866 0.139 Uiso 1 1 calc R . .
H36B H 0.3979 0.4701 0.6258 0.139 Uiso 1 1 calc R . .
H36C H 0.3614 0.4037 0.6555 0.139 Uiso 1 1 calc R . .

loop_
_atom_site_aniso_label
_atom_site_aniso_U_11
_atom_site_aniso_U_22
_atom_site_aniso_U_33
_atom_site_aniso_U_23
_atom_site_aniso_U_13
_atom_site_aniso_U_12
Al1 0.0510(6) 0.0561(6) 0.0470(5) 0.0036(4) -0.0019(5) -0.0006(4)
Al2 0.0667(7) 0.0545(6) 0.0499(5) -0.0027(4) 0.0024(5) 0.0044(5)
O1 0.0625(13) 0.0464(12) 0.0627(13) 0.0040(10) -0.0002(10) 0.0028(9)
N1 0.0446(16) 0.0570(16) 0.0513(15) 0.0005(12) 0.0012(12) 0.0034(12)
N2 0.0461(16) 0.0554(16) 0.0596(16) 0.0037(13) -0.0033(13) 0.0001(12)
N3 0.0607(17) 0.0523(16) 0.0487(15) -0.0022(12) 0.0015(13) 0.0004(13)
N4 0.083(2) 0.0573(17) 0.0485(16) -0.0058(13) 0.0050(14) -0.0053(14)
C1 0.057(2) 0.055(2) 0.0549(19) 0.0002(16) -0.0013(17) 0.0016(16)
C2 0.064(2) 0.061(2) 0.064(2) -0.0061(17) 0.0068(18) 0.0090(17)
C3 0.050(2) 0.055(2) 0.068(2) 0.0087(17) 0.0043(18) 0.0074(16)
C4 0.078(2) 0.077(2) 0.065(2) -0.0202(18) 0.0004(18) -0.0028(18)
C5 0.057(2) 0.085(3) 0.116(3) -0.006(2) 0.013(2) 0.0103(18)
C6 0.050(2) 0.071(2) 0.0445(18) -0.0076(16) -0.0052(16) -0.0009(17)
C7 0.054(2) 0.080(3) 0.083(2) 0.002(2) -0.0011(19) 0.0036(19)
C8 0.061(3) 0.119(4) 0.099(3) -0.008(3) -0.012(2) 0.018(2)
C9 0.048(2) 0.159(4) 0.071(3) -0.033(3) 0.003(2) -0.001(3)
C10 0.065(3) 0.141(4) 0.065(2) 0.000(2) 0.002(2) -0.024(3)
C11 0.057(2) 0.103(3) 0.059(2) 0.0091(19) -0.0033(18) -0.009(2)
C12 0.0408(18) 0.062(2) 0.068(2) 0.0093(17) -0.0041(17) 0.0050(15)
C13 0.061(2) 0.092(3) 0.076(2) 0.010(2) -0.008(2) -0.010(2)
C14 0.073(3) 0.121(4) 0.076(3) -0.002(3) -0.015(2) -0.004(2)
C15 0.069(3) 0.093(3) 0.121(4) -0.018(3) -0.012(3) -0.007(2)
C16 0.064(3) 0.072(3) 0.138(4) 0.015(3) -0.013(3) -0.009(2)
C17 0.058(2) 0.071(3) 0.099(3) 0.023(2) -0.014(2) -0.0024(18)
C18 0.075(2) 0.095(3) 0.066(2) 0.0140(19) -0.0019(19) -0.0054(19)
C19 0.068(2) 0.049(2) 0.0518(19) 0.0001(15) 0.0055(18) 0.0096(16)
C20 0.071(2) 0.058(2) 0.066(2) -0.0022(17) 0.0043(19) -0.0079(16)
C21 0.080(2) 0.054(2) 0.057(2) -0.0035(17) -0.003(2) -0.0014(18)
C22 0.082(3) 0.086(3) 0.064(2) -0.0025(18) 0.013(2) -0.001(2)
C23 0.118(3) 0.097(3) 0.071(2) -0.018(2) -0.010(2) -0.039(2)
C24 0.061(2) 0.053(2) 0.0443(17) -0.0022(16) 0.0043(16) 0.0051(15)
C25 0.074(2) 0.068(2) 0.059(2) -0.0040(18) -0.0005(19) 0.0152(18)
C26 0.069(2) 0.097(3) 0.058(2) 0.000(2) -0.0054(18) 0.014(2)
C27 0.057(2) 0.101(3) 0.060(2) -0.015(2) 0.0056(18) -0.009(2)
C28 0.096(3) 0.066(2) 0.060(2) -0.0062(19) 0.007(2) -0.0175(19)
C29 0.085(3) 0.063(2) 0.0485(19) -0.0020(16) 0.0032(18) -0.0009(18)
C30 0.109(3) 0.077(3) 0.050(2) -0.016(2) 0.007(2) -0.029(2)
C31 0.160(5) 0.103(4) 0.060(3) 0.013(3) -0.015(3) -0.020(3)
C32 0.168(10) 0.147(8) 0.071(4) 0.025(4) -0.012(5) -0.088(7)
C33 0.145(10) 0.181(12) 0.068(4) -0.041(5) 0.037(5) -0.109(9)
C34 0.136(6) 0.179(8) 0.112(5) -0.065(5) 0.063(5) -0.101(5)
C35 0.126(4) 0.114(4) 0.079(3) -0.042(3) 0.029(3) -0.035(3)
C36 0.137(4) 0.071(3) 0.069(2) 0.0042(19) -0.005(2) 0.033(2)

loop_
_atom_type_symbol
_atom_type_description
_atom_type_scat_dispersion_real
_atom_type_scat_dispersion_imag
_atom_type_scat_source
C C 0.0033 0.0016 'International Tables Vol C Tables 4.2.6.8 and 6.1.1.4'
H H 0.0000 0.0000 'International Tables Vol C Tables 4.2.6.8 and 6.1.1.4'
O O 0.0106 0.0060 'International Tables Vol C Tables 4.2.6.8 and 6.1.1.4'
N N 0.0061 0.0033 'International Tables Vol C Tables 4.2.6.8 and 6.1.1.4'
Al Al 0.0645 0.0514 'International Tables Vol C Tables 4.2.6.8 and 6.1.1.4'

loop_
_geom_angle_atom_site_label_1
_geom_angle_atom_site_label_2
_geom_angle_atom_site_label_3
_geom_angle
_geom_angle_site_symmetry_1
_geom_angle_site_symmetry_3
_geom_angle_publ_flag
O1 Al1 N1 110.61(10) . . ?
O1 Al1 N2 108.69(10) . . ?
N1 Al1 N2 94.66(11) . . ?
O1 Al1 C18 117.77(12) . . ?
N1 Al1 C18 110.41(12) . . ?
N2 Al1 C18 112.30(13) . . ?
O1 Al2 N4 109.71(10) . . ?
O1 Al2 N3 112.22(10) . . ?
N4 Al2 N3 95.55(12) . . ?
O1 Al2 C36 114.90(13) . . ?
N4 Al2 C36 111.44(13) . . ?
N3 Al2 C36 111.40(13) . . ?
Al1 O1 Al2 168.99(13) . . ?
C1 N1 C6 118.3(2) . . ?
C1 N1 Al1 126.4(2) . . ?
C6 N1 Al1 115.20(18) . . ?
C3 N2 C12 120.5(2) . . ?
C3 N2 Al1 126.0(2) . . ?
C12 N2 Al1 113.21(19) . . ?
C19 N3 C24 118.4(2) . . ?
C19 N3 Al2 125.2(2) . . ?
C24 N3 Al2 116.28(19) . . ?
C21 N4 C30 118.0(3) . . ?
C21 N4 Al2 125.9(2) . . ?
C30 N4 Al2 115.8(2) . . ?
N1 C1 C2 122.3(3) . . ?
N1 C1 C4 120.0(3) . . ?
C2 C1 C4 117.7(3) . . ?
C1 C2 C3 128.2(3) . . ?
C1 C2 H2 115.9 . . ?
C3 C2 H2 115.9 . . ?
N2 C3 C2 122.3(3) . . ?
N2 C3 C5 120.5(3) . . ?
C2 C3 C5 117.1(3) . . ?
C1 C4 H4A 109.5 . . ?
C1 C4 H4B 109.5 . . ?
H4A C4 H4B 109.5 . . ?
C1 C4 H4C 109.5 . . ?
H4A C4 H4C 109.5 . . ?
H4B C4 H4C 109.5 . . ?
C3 C5 H5A 109.5 . . ?
C3 C5 H5B 109.5 . . ?
H5A C5 H5B 109.5 . . ?
C3 C5 H5C 109.5 . . ?
H5A C5 H5C 109.5 . . ?
H5B C5 H5C 109.5 . . ?
C7 C6 C11 119.7(3) . . ?
C7 C6 N1 119.3(3) . . ?
C11 C6 N1 120.9(3) . . ?
C6 C7 C8 119.9(3) . . ?
C6 C7 H7 120.0 . . ?
C8 C7 H7 120.0 . . ?
C9 C8 C7 120.4(4) . . ?
C9 C8 H8 119.8 . . ?
C7 C8 H8 119.8 . . ?
C8 C9 C10 119.5(4) . . ?
C8 C9 H9 120.3 . . ?
C10 C9 H9 120.3 . . ?
C9 C10 C11 120.3(4) . . ?
C9 C10 H10 119.8 . . ?
C11 C10 H10 119.8 . . ?
C10 C11 C6 120.1(3) . . ?
C10 C11 H11 119.9 . . ?
C6 C11 H11 119.9 . . ?
C13 C12 C17 119.3(3) . . ?
C13 C12 N2 119.0(3) . . ?
C17 C12 N2 121.5(3) . . ?
C12 C13 C14 120.3(3) . . ?
C12 C13 H13 119.9 . . ?
C14 C13 H13 119.9 . . ?
C15 C14 C13 120.1(4) . . ?
C15 C14 H14 119.9 . . ?
C13 C14 H14 119.9 . . ?
C14 C15 C16 119.4(4) . . ?
C14 C15 H15 120.3 . . ?
C16 C15 H15 120.3 . . ?
C15 C16 C17 121.3(4) . . ?
C15 C16 H16 119.4 . . ?
C17 C16 H16 119.4 . . ?
C12 C17 C16 119.7(3) . . ?
C12 C17 H17 120.2 . . ?
C16 C17 H17 120.2 . . ?
Al1 C18 H18A 109.5 . . ?
Al1 C18 H18B 109.5 . . ?
H18A C18 H18B 109.5 . . ?
Al1 C18 H18C 109.5 . . ?
H18A C18 H18C 109.5 . . ?
H18B C18 H18C 109.5 . . ?
N3 C19 C20 122.3(3) . . ?
N3 C19 C22 121.3(3) . . ?
C20 C19 C22 116.4(3) . . ?
C21 C20 C19 128.9(3) . . ?
C21 C20 H20 115.6 . . ?
C19 C20 H20 115.6 . . ?
N4 C21 C20 122.0(3) . . ?
N4 C21 C23 120.4(3) . . ?
C20 C21 C23 117.6(3) . . ?
C19 C22 H22A 109.5 . . ?
C19 C22 H22B 109.5 . . ?
H22A C22 H22B 109.5 . . ?
C19 C22 H22C 109.5 . . ?
H22A C22 H22C 109.5 . . ?
H22B C22 H22C 109.5 . . ?
C21 C23 H23A 109.5 . . ?
C21 C23 H23B 109.5 . . ?
H23A C23 H23B 109.5 . . ?
C21 C23 H23C 109.5 . . ?
H23A C23 H23C 109.5 . . ?
H23B C23 H23C 109.5 . . ?
C29 C24 C25 118.6(3) . . ?
C29 C24 N3 119.5(3) . . ?
C25 C24 N3 121.9(3) . . ?
C24 C25 C26 119.8(3) . . ?
C24 C25 H25 120.1 . . ?
C26 C25 H25 120.1 . . ?
C27 C26 C25 121.5(3) . . ?
C27 C26 H26 119.3 . . ?
C25 C26 H26 119.3 . . ?
C26 C27 C28 118.9(3) . . ?
C26 C27 H27 120.6 . . ?
C28 C27 H27 120.6 . . ?
C27 C28 C29 120.5(3) . . ?
C27 C28 H28 119.7 . . ?
C29 C28 H28 119.7 . . ?
C24 C29 C28 120.8(3) . . ?
C24 C29 H29 119.6 . . ?
C28 C29 H29 119.6 . . ?
C31 C30 C35 120.1(4) . . ?
C31 C30 N4 120.3(4) . . ?
C35 C30 N4 119.5(4) . . ?
C30 C31 C32 118.7(6) . . ?
C30 C31 H31 120.7 . . ?
C32 C31 H31 120.7 . . ?
C33 C32 C31 122.1(8) . . ?
C33 C32 H32 118.9 . . ?
C31 C32 H32 118.9 . . ?
C32 C33 C34 120.3(8) . . ?
C32 C33 H33 119.8 . . ?
C34 C33 H33 119.8 . . ?
C33 C34 C35 118.8(7) . . ?
C33 C34 H34 120.6 . . ?
C35 C34 H34 120.6 . . ?
C30 C35 C34 119.8(5) . . ?
C30 C35 H35 120.1 . . ?
C34 C35 H35 120.1 . . ?
Al2 C36 H36A 109.5 . . ?
Al2 C36 H36B 109.5 . . ?
H36A C36 H36B 109.5 . . ?
Al2 C36 H36C 109.5 . . ?
H36A C36 H36C 109.5 . . ?
H36B C36 H36C 109.5 . . ?

loop_
_geom_bond_atom_site_label_1
_geom_bond_atom_site_label_2
_geom_bond_distance
_geom_bond_site_symmetry_2
_geom_bond_publ_flag
Al1 O1 1.6798(19) . ?
Al1 N1 1.903(2) . ?
Al1 N2 1.912(2) . ?
Al1 C18 1.941(3) . ?
Al2 O1 1.6803(19) . ?
Al2 N4 1.902(3) . ?
Al2 N3 1.909(2) . ?
Al2 C36 1.935(3) . ?
N1 C1 1.320(3) . ?
N1 C6 1.445(3) . ?
N2 C3 1.325(3) . ?
N2 C12 1.441(4) . ?
N3 C19 1.335(3) . ?
N3 C24 1.438(3) . ?
N4 C21 1.333(4) . ?
N4 C30 1.429(4) . ?
C1 C2 1.395(4) . ?
C1 C4 1.514(4) . ?
C2 C3 1.393(4) . ?
C2 H2 0.9300 . ?
C3 C5 1.506(4) . ?
C4 H4A 0.9600 . ?
C4 H4B 0.9600 . ?
C4 H4C 0.9600 . ?
C5 H5A 0.9600 . ?
C5 H5B 0.9600 . ?
C5 H5C 0.9600 . ?
C6 C7 1.364(4) . ?
C6 C11 1.381(4) . ?
C7 C8 1.395(4) . ?
C7 H7 0.9300 . ?
C8 C9 1.366(5) . ?
C8 H8 0.9300 . ?
C9 C10 1.375(5) . ?
C9 H9 0.9300 . ?
C10 C11 1.378(4) . ?
C10 H10 0.9300 . ?
C11 H11 0.9300 . ?
C12 C13 1.362(4) . ?
C12 C17 1.374(4) . ?
C13 C14 1.394(4) . ?
C13 H13 0.9300 . ?
C14 C15 1.358(5) . ?
C14 H14 0.9300 . ?
C15 C16 1.357(5) . ?
C15 H15 0.9300 . ?
C16 C17 1.378(4) . ?
C16 H16 0.9300 . ?
C17 H17 0.9300 . ?
C18 H18A 0.9600 . ?
C18 H18B 0.9600 . ?
C18 H18C 0.9600 . ?
C19 C20 1.395(4) . ?
C19 C22 1.508(4) . ?
C20 C21 1.393(4) . ?
C20 H20 0.9300 . ?
C21 C23 1.507(4) . ?
C22 H22A 0.9600 . ?
C22 H22B 0.9600 . ?
C22 H22C 0.9600 . ?
C23 H23A 0.9600 . ?
C23 H23B 0.9600 . ?
C23 H23C 0.9600 . ?
C24 C29 1.370(4) . ?
C24 C25 1.379(4) . ?
C25 C26 1.383(4) . ?
C25 H25 0.9300 . ?
C26 C27 1.355(4) . ?
C26 H26 0.9300 . ?
C27 C28 1.366(4) . ?
C27 H27 0.9300 . ?
C28 C29 1.383(4) . ?
C28 H28 0.9300 . ?
C29 H29 0.9300 . ?
C30 C31 1.354(5) . ?
C30 C35 1.370(5) . ?
C31 C32 1.368(7) . ?
C31 H31 0.9300 . ?
C32 C33 1.328(11) . ?
C32 H32 0.9300 . ?
C33 C34 1.357(10) . ?
C33 H33 0.9300 . ?
C34 C35 1.389(6) . ?
C34 H34 0.9300 . ?
C35 H35 0.9300 . ?
C36 H36A 0.9600 . ?
C36 H36B 0.9600 . ?
C36 H36C 0.9600 . ?

loop_
_geom_torsion_atom_site_label_1
_geom_torsion_atom_site_label_2
_geom_torsion_atom_site_label_3
_geom_torsion_atom_site_label_4
_geom_torsion
_geom_torsion_site_symmetry_1
_geom_torsion_site_symmetry_2
_geom_torsion_site_symmetry_3
_geom_torsion_site_symmetry_4
_geom_torsion_publ_flag
N1 Al1 O1 Al2 -91.9(7) . . . . ?
N2 Al1 O1 Al2 10.8(7) . . . . ?
C18 Al1 O1 Al2 139.9(7) . . . . ?
N4 Al2 O1 Al1 -87.6(7) . . . . ?
N3 Al2 O1 Al1 17.3(7) . . . . ?
C36 Al2 O1 Al1 145.9(7) . . . . ?
O1 Al1 N1 C1 112.3(2) . . . . ?
N2 Al1 N1 C1 0.3(2) . . . . ?
C18 Al1 N1 C1 -115.6(2) . . . . ?
O1 Al1 N1 C6 -64.6(2) . . . . ?
N2 Al1 N1 C6 -176.5(2) . . . . ?
C18 Al1 N1 C6 67.6(2) . . . . ?
O1 Al1 N2 C3 -112.4(2) . . . . ?
N1 Al1 N2 C3 1.2(3) . . . . ?
C18 Al1 N2 C3 115.5(3) . . . . ?
O1 Al1 N2 C12 60.8(2) . . . . ?
N1 Al1 N2 C12 174.37(19) . . . . ?
C18 Al1 N2 C12 -71.3(2) . . . . ?
O1 Al2 N3 C19 -110.0(2) . . . . ?
N4 Al2 N3 C19 3.9(3) . . . . ?
C36 Al2 N3 C19 119.5(3) . . . . ?
O1 Al2 N3 C24 67.1(2) . . . . ?
N4 Al2 N3 C24 -179.0(2) . . . . ?
C36 Al2 N3 C24 -63.3(2) . . . . ?
O1 Al2 N4 C21 113.0(3) . . . . ?
N3 Al2 N4 C21 -3.0(3) . . . . ?
C36 Al2 N4 C21 -118.6(3) . . . . ?
O1 Al2 N4 C30 -60.9(3) . . . . ?
N3 Al2 N4 C30 -176.9(3) . . . . ?
C36 Al2 N4 C30 67.5(3) . . . . ?
C6 N1 C1 C2 177.3(3) . . . . ?
Al1 N1 C1 C2 0.5(4) . . . . ?
C6 N1 C1 C4 -1.4(4) . . . . ?
Al1 N1 C1 C4 -178.1(2) . . . . ?
N1 C1 C2 C3 -3.2(5) . . . . ?
C4 C1 C2 C3 175.5(3) . . . . ?
C12 N2 C3 C2 -176.3(3) . . . . ?
Al1 N2 C3 C2 -3.6(4) . . . . ?
C12 N2 C3 C5 3.5(4) . . . . ?
Al1 N2 C3 C5 176.2(2) . . . . ?
C1 C2 C3 N2 4.8(5) . . . . ?
C1 C2 C3 C5 -175.0(3) . . . . ?
C1 N1 C6 C7 -98.4(3) . . . . ?
Al1 N1 C6 C7 78.7(3) . . . . ?
C1 N1 C6 C11 85.2(3) . . . . ?
Al1 N1 C6 C11 -97.7(3) . . . . ?
C11 C6 C7 C8 -1.1(5) . . . . ?
N1 C6 C7 C8 -177.6(3) . . . . ?
C6 C7 C8 C9 0.4(5) . . . . ?
C7 C8 C9 C10 -0.2(6) . . . . ?
C8 C9 C10 C11 0.9(6) . . . . ?
C9 C10 C11 C6 -1.6(5) . . . . ?
C7 C6 C11 C10 1.7(5) . . . . ?
N1 C6 C11 C10 178.1(3) . . . . ?
C3 N2 C12 C13 -111.4(3) . . . . ?
Al1 N2 C12 C13 75.0(3) . . . . ?
C3 N2 C12 C17 73.6(4) . . . . ?
Al1 N2 C12 C17 -99.9(3) . . . . ?
C17 C12 C13 C14 0.1(5) . . . . ?
N2 C12 C13 C14 -175.0(3) . . . . ?
C12 C13 C14 C15 -0.5(6) . . . . ?
C13 C14 C15 C16 0.0(6) . . . . ?
C14 C15 C16 C17 1.0(6) . . . . ?
C13 C12 C17 C16 0.8(5) . . . . ?
N2 C12 C17 C16 175.8(3) . . . . ?
C15 C16 C17 C12 -1.4(6) . . . . ?
C24 N3 C19 C20 178.6(3) . . . . ?
Al2 N3 C19 C20 -4.3(4) . . . . ?
C24 N3 C19 C22 -3.0(4) . . . . ?
Al2 N3 C19 C22 174.0(2) . . . . ?
N3 C19 C20 C21 2.9(5) . . . . ?
C22 C19 C20 C21 -175.5(3) . . . . ?
C30 N4 C21 C20 176.2(3) . . . . ?
Al2 N4 C21 C20 2.4(4) . . . . ?
C30 N4 C21 C23 -4.3(5) . . . . ?
Al2 N4 C21 C23 -178.1(2) . . . . ?
C19 C20 C21 N4 -1.9(5) . . . . ?
C19 C20 C21 C23 178.6(3) . . . . ?
C19 N3 C24 C29 114.2(3) . . . . ?
Al2 N3 C24 C29 -63.1(3) . . . . ?
C19 N3 C24 C25 -69.5(4) . . . . ?
Al2 N3 C24 C25 113.2(3) . . . . ?
C29 C24 C25 C26 -1.5(5) . . . . ?
N3 C24 C25 C26 -177.8(3) . . . . ?
C24 C25 C26 C27 1.6(5) . . . . ?
C25 C26 C27 C28 -0.9(5) . . . . ?
C26 C27 C28 C29 0.1(5) . . . . ?
C25 C24 C29 C28 0.7(4) . . . . ?
N3 C24 C29 C28 177.2(3) . . . . ?
C27 C28 C29 C24 0.0(5) . . . . ?
C21 N4 C30 C31 -86.9(4) . . . . ?
Al2 N4 C30 C31 87.5(4) . . . . ?
C21 N4 C30 C35 97.0(4) . . . . ?
Al2 N4 C30 C35 -88.6(3) . . . . ?
C35 C30 C31 C32 -2.2(7) . . . . ?
N4 C30 C31 C32 -178.2(4) . . . . ?
C30 C31 C32 C33 -0.3(10) . . . . ?
C31 C32 C33 C34 2.4(14) . . . . ?
C32 C33 C34 C35 -1.8(12) . . . . ?
C31 C30 C35 C34 2.7(6) . . . . ?
N4 C30 C35 C34 178.8(3) . . . . ?
C33 C34 C35 C30 -0.7(8) . . . . ?
